data_4072285
loop_
_publ_author_name
'Wallenhorst, Carolin'
'Kehr, Gerald'
'Fr\"ohlich, Roland'
'Erker, Gerhard'

_publ_section_title
;
 Unsymmetrical Bis(iminoethyl)pyridine Metal Complexes with a Pendant
 Alkenyl Substituent. Part B: Internal Olefin Coordination to
 Ruthenium&#x2020;
;
_journal_issue 24
_journal_name_full Organometallics
_journal_page_first 6557
_journal_paper_doi 10.1021/om800727q
_journal_volume 27
_journal_year 2008
_chemical_formula_sum 'C25 H33 Cl2 N3 Ru'
_chemical_formula_weight 547.51
_chemical_name_systematic
; 
 ? 
;
_space_group_IT_number 14
_symmetry_cell_setting monoclinic
_symmetry_space_group_name_Hall '-P 2ybc'
_symmetry_space_group_name_H-M 'P 1 21/c 1'
_atom_sites_solution_hydrogens geom
_atom_sites_solution_primary direct
_atom_sites_solution_secondary difmap
_audit_creation_method SHELXL-97
_cell_angle_alpha 90.00
_cell_angle_beta 91.90(1)
_cell_angle_gamma 90.00
_cell_formula_units_Z 8
_cell_length_a 15.651(1)
_cell_length_b 10.898(1)
_cell_length_c 30.092(1)
_cell_measurement_reflns_used 11240
_cell_measurement_temperature 198(2)
_cell_measurement_theta_max 27.88
_cell_measurement_theta_min 0.41
_cell_volume 5129.8(6)
_computing_cell_refinement 'Collect (Nonius B.V., 1998)'
_computing_data_collection 'Collect (Nonius B.V., 1998)'
_computing_data_reduction 'Denzo-SMN (Otwinowski & Minor, 1997)'
_computing_molecular_graphics 'XP (BrukerAXS, 2000)'
_computing_publication_material 'SHELXL-97 (Sheldrick, 1997)'
_computing_structure_refinement 'SHELXL-97 (Sheldrick, 1997)'
_computing_structure_solution 'SHELXS-97 (Sheldrick, 1990)'
_diffrn_ambient_temperature 198(2)
_diffrn_measured_fraction_theta_full 0.973
_diffrn_measured_fraction_theta_max 0.973
_diffrn_measurement_device_type 'Nonius KappaCCD'
_diffrn_measurement_method '\w and \f scans'
_diffrn_radiation_monochromator graphite
_diffrn_radiation_source 'rotating anode Nonius FR591'
_diffrn_radiation_type MoK\a
_diffrn_radiation_wavelength 0.71073
_diffrn_reflns_av_R_equivalents 0.0528
_diffrn_reflns_av_sigmaI/netI 0.0798
_diffrn_reflns_limit_h_max 19
_diffrn_reflns_limit_h_min -19
_diffrn_reflns_limit_k_max 13
_diffrn_reflns_limit_k_min -10
_diffrn_reflns_limit_l_max 37
_diffrn_reflns_limit_l_min -37
_diffrn_reflns_number 18264
_diffrn_reflns_theta_full 26.30
_diffrn_reflns_theta_max 26.30
_diffrn_reflns_theta_min 1.30
_exptl_absorpt_coefficient_mu 0.836
_exptl_absorpt_correction_T_max 0.9210
_exptl_absorpt_correction_T_min 0.7875
_exptl_absorpt_correction_type multi-scan
_exptl_absorpt_process_details 'SORTAV (Blessing, 1995 & 1997)'
_exptl_crystal_colour black
_exptl_crystal_density_diffrn 1.418
_exptl_crystal_density_method 'not measured'
_exptl_crystal_description plate
_exptl_crystal_F_000 2256
_exptl_crystal_size_max 0.30
_exptl_crystal_size_mid 0.20
_exptl_crystal_size_min 0.10
_refine_diff_density_max 1.605
_refine_diff_density_min -0.639
_refine_diff_density_rms 0.105
_refine_ls_extinction_method none
_refine_ls_goodness_of_fit_ref 1.034
_refine_ls_hydrogen_treatment riding
_refine_ls_matrix_type full
_refine_ls_number_parameters 599
_refine_ls_number_reflns 10141
_refine_ls_number_restraints 0
_refine_ls_restrained_S_all 1.034
_refine_ls_R_factor_all 0.1016
_refine_ls_R_factor_gt 0.0560
_refine_ls_shift/su_max 0.001
_refine_ls_shift/su_mean 0.000
_refine_ls_structure_factor_coef Fsqd
_refine_ls_weighting_details 'calc w=1/[\s^2^(Fo^2^)+(0.0630P)^2^+6.2549P] where P=(Fo^2^+2Fc^2^)/3'
_refine_ls_weighting_scheme calc
_refine_ls_wR_factor_gt 0.1241
_refine_ls_wR_factor_ref 0.1408
_reflns_number_gt 6661
_reflns_number_total 10141
_reflns_threshold_expression >2sigma(I)
_cod_data_source_file om800727q_si_002.cif
_cod_data_source_block erk3730
_cod_original_sg_symbol_H-M P21/c
_cod_database_code 4072285

loop_
_symmetry_equiv_pos_as_xyz
'x, y, z'
'-x, y+1/2, -z+1/2'
'-x, -y, -z'
'x, -y-1/2, z-1/2'

loop_
_atom_site_label
_atom_site_type_symbol
_atom_site_fract_x
_atom_site_fract_y
_atom_site_fract_z
_atom_site_U_iso_or_equiv
_atom_site_adp_type
_atom_site_occupancy
_atom_site_symmetry_multiplicity
_atom_site_calc_flag
_atom_site_refinement_flags
_atom_site_disorder_assembly
_atom_site_disorder_group
Ru1 Ru 0.00881(3) 0.02997(4) 0.333148(16) 0.03179(13) Uani 1 1 d . . .
Cl1 Cl 0.05233(9) 0.23969(12) 0.32733(5) 0.0444(4) Uani 1 1 d . A .
Cl2 Cl -0.03747(8) -0.17991(12) 0.33114(5) 0.0445(4) Uani 1 1 d . A .
N1 N 0.0833(3) -0.0123(4) 0.28400(16) 0.0341(11) Uani 1 1 d . A .
C2 C 0.1627(3) -0.0531(4) 0.2931(2) 0.0328(13) Uani 1 1 d . . .
C3 C 0.2153(3) -0.0829(5) 0.2588(2) 0.0407(15) Uani 1 1 d . A .
H3 H 0.2717 -0.1122 0.2648 0.049 Uiso 1 1 calc R . .
C4 C 0.1840(4) -0.0693(5) 0.2151(2) 0.0485(16) Uani 1 1 d . . .
H4 H 0.2196 -0.0875 0.1910 0.058 Uiso 1 1 calc R A .
C5 C 0.1013(4) -0.0292(5) 0.2070(2) 0.0464(15) Uani 1 1 d . A .
H5 H 0.0796 -0.0215 0.1773 0.056 Uiso 1 1 calc R . .
C6 C 0.0497(3) -0.0001(5) 0.2419(2) 0.0358(13) Uani 1 1 d . . .
C7 C 0.1844(3) -0.0587(4) 0.3409(2) 0.0350(13) Uani 1 1 d . A .
C8 C 0.2704(3) -0.1049(6) 0.3554(2) 0.0540(18) Uani 1 1 d . . .
H8A H 0.3144 -0.0490 0.3449 0.081 Uiso 1 1 calc R A .
H8B H 0.2792 -0.1869 0.3429 0.081 Uiso 1 1 calc R . .
H8C H 0.2742 -0.1093 0.3879 0.081 Uiso 1 1 calc R . .
N9 N 0.1257(3) -0.0217(3) 0.36755(15) 0.0304(10) Uani 1 1 d . A .
C10 C 0.1447(3) -0.0198(5) 0.4152(2) 0.0368(13) Uani 1 1 d . . .
C11 C 0.1814(4) 0.0833(5) 0.4342(2) 0.0457(15) Uani 1 1 d . A .
C12 C 0.1960(4) 0.0851(7) 0.4804(2) 0.0616(19) Uani 1 1 d . . .
H12 H 0.2212 0.1560 0.4937 0.074 Uiso 1 1 calc R A .
C13 C 0.1753(5) -0.0118(8) 0.5069(3) 0.074(2) Uani 1 1 d . A .
H13 H 0.1850 -0.0087 0.5382 0.089 Uiso 1 1 calc R . .
C14 C 0.1408(5) -0.1115(8) 0.4872(3) 0.080(3) Uani 1 1 d . . .
H14 H 0.1262 -0.1788 0.5055 0.095 Uiso 1 1 calc R A .
C15 C 0.1249(4) -0.1223(6) 0.4412(3) 0.063(2) Uani 1 1 d . A .
C16 C 0.2128(5) 0.1938(6) 0.4075(2) 0.0607(19) Uani 1 1 d . . .
H16 H 0.1938 0.1811 0.3758 0.073 Uiso 1 1 calc R A .
C17 C 0.3092(5) 0.2004(7) 0.4090(2) 0.075(2) Uani 1 1 d . A .
H17A H 0.3277 0.2709 0.3915 0.112 Uiso 1 1 calc R . .
H17B H 0.3326 0.1248 0.3966 0.112 Uiso 1 1 calc R . .
H17C H 0.3300 0.2099 0.4399 0.112 Uiso 1 1 calc R . .
C18 C 0.1734(7) 0.3142(7) 0.4231(3) 0.113(4) Uani 1 1 d . A .
H18A H 0.2009 0.3390 0.4514 0.169 Uiso 1 1 calc R . .
H18B H 0.1121 0.3026 0.4271 0.169 Uiso 1 1 calc R . .
H18C H 0.1821 0.3782 0.4008 0.169 Uiso 1 1 calc R . .
C19 C 0.0908(5) -0.2420(7) 0.4216(3) 0.092(3) Uani 1 1 d . . .
H19 H 0.0766 -0.2268 0.3895 0.110 Uiso 1 1 calc R A .
C20 C 0.0079(6) -0.2829(9) 0.4434(4) 0.151(5) Uani 1 1 d . A .
H20A H -0.0142 -0.3569 0.4285 0.226 Uiso 1 1 calc R . .
H20B H -0.0347 -0.2172 0.4406 0.226 Uiso 1 1 calc R . .
H20C H 0.0197 -0.3007 0.4749 0.226 Uiso 1 1 calc R . .
C21 C 0.1574(8) -0.3413(7) 0.4240(3) 0.134(5) Uani 1 1 d . A .
H21A H 0.2091 -0.3128 0.4096 0.201 Uiso 1 1 calc R . .
H21B H 0.1354 -0.4147 0.4087 0.201 Uiso 1 1 calc R . .
H21C H 0.1712 -0.3610 0.4552 0.201 Uiso 1 1 calc R . .
C22 C -0.0385(4) 0.0396(5) 0.2407(2) 0.0387(14) Uani 1 1 d . A .
C23 C -0.0872(4) 0.0566(5) 0.1977(2) 0.0508(17) Uani 1 1 d . . .
H23A H -0.1459 0.0819 0.2036 0.076 Uiso 1 1 calc R A .
H23B H -0.0883 -0.0210 0.1812 0.076 Uiso 1 1 calc R . .
H23C H -0.0595 0.1199 0.1801 0.076 Uiso 1 1 calc R . .
N24 N -0.0698(3) 0.0589(4) 0.27959(18) 0.0378(12) Uani 1 1 d . A .
C25 C -0.1577(4) 0.0940(6) 0.2860(2) 0.0515(17) Uani 0.49(2) 1 d P A 1
H25A H -0.1960 0.0220 0.2831 0.062 Uiso 0.49(2) 1 calc PR A 1
H25B H -0.1764 0.1567 0.2639 0.062 Uiso 0.49(2) 1 calc PR A 1
C26 C -0.1582(10) 0.147(2) 0.3340(5) 0.047(5) Uani 0.49(2) 1 d P A 1
H26A H -0.1274 0.2265 0.3355 0.056 Uiso 0.49(2) 1 calc PR A 1
H26B H -0.2177 0.1608 0.3432 0.056 Uiso 0.49(2) 1 calc PR A 1
C27 C -0.1147(15) 0.055(2) 0.3638(8) 0.047(5) Uani 0.49(2) 1 d P A 1
H27 H -0.1296 -0.0286 0.3593 0.057 Uiso 0.49(2) 1 calc PR A 1
C28 C -0.0518(17) 0.082(3) 0.3986(12) 0.031(6) Uani 0.49(2) 1 d P A 1
H28A H -0.0350 0.1647 0.4041 0.038 Uiso 0.49(2) 1 calc PR A 1
H28B H -0.0273 0.0176 0.4159 0.038 Uiso 0.49(2) 1 calc PR A 1
C25B C -0.1577(4) 0.0940(6) 0.2860(2) 0.0515(17) Uani 0.51(2) 1 d P A 2
H25C H -0.1965 0.0466 0.2658 0.062 Uiso 0.51(2) 1 calc PR A 2
H25D H -0.1657 0.1825 0.2796 0.062 Uiso 0.51(2) 1 calc PR A 2
C26B C -0.1763(8) 0.067(2) 0.3337(6) 0.061(6) Uani 0.51(2) 1 d P A 2
H26C H -0.1815 -0.0227 0.3382 0.073 Uiso 0.51(2) 1 calc PR A 2
H26D H -0.2309 0.1059 0.3417 0.073 Uiso 0.51(2) 1 calc PR A 2
C27B C -0.1036(14) 0.117(2) 0.3627(8) 0.055(6) Uani 0.51(2) 1 d P A 2
H27B H -0.0875 0.2005 0.3585 0.066 Uiso 0.51(2) 1 calc PR A 2
C28B C -0.060(2) 0.052(3) 0.3942(15) 0.063(10) Uani 0.51(2) 1 d P A 2
H28C H -0.0746 -0.0310 0.3993 0.075 Uiso 0.51(2) 1 calc PR A 2
H28D H -0.0152 0.0899 0.4112 0.075 Uiso 0.51(2) 1 calc PR A 2
Ru1A Ru 0.46829(2) 0.07340(4) 0.180795(15) 0.02798(13) Uani 1 1 d . . .
Cl1A Cl 0.40178(8) -0.12313(12) 0.18938(5) 0.0408(3) Uani 1 1 d . . .
Cl2A Cl 0.53381(8) 0.27208(12) 0.18078(5) 0.0394(3) Uani 1 1 d . . .
N1A N 0.3745(2) 0.1440(3) 0.21364(15) 0.0286(10) Uani 1 1 d . . .
C2A C 0.3046(3) 0.1892(4) 0.19157(18) 0.0278(11) Uani 1 1 d . . .
C3A C 0.2372(3) 0.2356(5) 0.2152(2) 0.0375(14) Uani 1 1 d . . .
H3A H 0.1877 0.2668 0.1999 0.045 Uiso 1 1 calc R . .
C4A C 0.2425(3) 0.2358(5) 0.2612(2) 0.0386(14) Uani 1 1 d . . .
H4A H 0.1967 0.2672 0.2777 0.046 Uiso 1 1 calc R . .
C5A C 0.3146(3) 0.1904(5) 0.28279(19) 0.0355(13) Uani 1 1 d . . .
H5AA H 0.3183 0.1905 0.3144 0.043 Uiso 1 1 calc R . .
C6A C 0.3822(3) 0.1443(4) 0.25887(18) 0.0302(12) Uani 1 1 d . . .
C7A C 0.3090(3) 0.1756(5) 0.14287(19) 0.0320(12) Uani 1 1 d . . .
C8A C 0.2356(3) 0.2212(6) 0.1147(2) 0.0469(15) Uani 1 1 d . . .
H8AA H 0.2302 0.3102 0.1184 0.070 Uiso 1 1 calc R . .
H8AB H 0.1829 0.1811 0.1237 0.070 Uiso 1 1 calc R . .
H8AC H 0.2456 0.2024 0.0834 0.070 Uiso 1 1 calc R . .
N9A N 0.3774(2) 0.1248(3) 0.12819(14) 0.0263(9) Uani 1 1 d . . .
C10A C 0.3838(3) 0.1057(5) 0.08082(18) 0.0309(12) Uani 1 1 d . . .
C11A C 0.4234(3) 0.1948(5) 0.0553(2) 0.0393(14) Uani 1 1 d . . .
C12A C 0.4303(4) 0.1731(6) 0.0100(2) 0.0516(17) Uani 1 1 d . . .
H12A H 0.4582 0.2320 -0.0077 0.062 Uiso 1 1 calc R . .
C13A C 0.3977(4) 0.0684(6) -0.0098(2) 0.0537(17) Uani 1 1 d . . .
H13A H 0.4028 0.0553 -0.0408 0.064 Uiso 1 1 calc R . .
C14A C 0.3579(4) -0.0167(6) 0.0159(2) 0.0502(16) Uani 1 1 d . . .
H14A H 0.3352 -0.0886 0.0021 0.060 Uiso 1 1 calc R . .
C15A C 0.3496(4) -0.0017(5) 0.0611(2) 0.0390(14) Uani 1 1 d . . .
C16A C 0.4565(4) 0.3167(5) 0.0741(2) 0.0539(17) Uani 1 1 d . . .
H16A H 0.4554 0.3117 0.1073 0.065 Uiso 1 1 calc R . .
C17A C 0.5490(4) 0.3414(7) 0.0614(3) 0.082(3) Uani 1 1 d . . .
H17D H 0.5513 0.3516 0.0291 0.123 Uiso 1 1 calc R . .
H17E H 0.5852 0.2720 0.0708 0.123 Uiso 1 1 calc R . .
H17F H 0.5697 0.4163 0.0762 0.123 Uiso 1 1 calc R . .
C18A C 0.3992(5) 0.4223(6) 0.0592(3) 0.075(2) Uani 1 1 d . . .
H18D H 0.4037 0.4346 0.0271 0.112 Uiso 1 1 calc R . .
H18E H 0.4170 0.4973 0.0749 0.112 Uiso 1 1 calc R . .
H18F H 0.3398 0.4032 0.0659 0.112 Uiso 1 1 calc R . .
C19A C 0.3031(4) -0.0988(5) 0.0869(2) 0.0518(17) Uani 1 1 d . . .
H19A H 0.3080 -0.0764 0.1191 0.062 Uiso 1 1 calc R . .
C20A C 0.2073(5) -0.1004(8) 0.0733(3) 0.085(3) Uani 1 1 d . . .
H20D H 0.1818 -0.0208 0.0803 0.127 Uiso 1 1 calc R . .
H20E H 0.1786 -0.1652 0.0897 0.127 Uiso 1 1 calc R . .
H20F H 0.2006 -0.1161 0.0413 0.127 Uiso 1 1 calc R . .
C21A C 0.3437(6) -0.2250(6) 0.0815(2) 0.084(3) Uani 1 1 d . . .
H21D H 0.3338 -0.2537 0.0509 0.126 Uiso 1 1 calc R . .
H21E H 0.3181 -0.2830 0.1021 0.126 Uiso 1 1 calc R . .
H21F H 0.4053 -0.2194 0.0881 0.126 Uiso 1 1 calc R . .
C22A C 0.4652(3) 0.0983(4) 0.27519(19) 0.0334(13) Uani 1 1 d . . .
C23A C 0.4894(3) 0.0952(4) 0.32372(18) 0.0362(13) Uani 1 1 d . . .
H23D H 0.5085 0.0124 0.3320 0.054 Uiso 1 1 calc R . .
H23E H 0.4397 0.1174 0.3410 0.054 Uiso 1 1 calc R . .
H23F H 0.5357 0.1538 0.3299 0.054 Uiso 1 1 calc R . .
N24A N 0.5144(3) 0.0623(4) 0.24405(15) 0.0329(10) Uani 1 1 d . . .
C25A C 0.6026(3) 0.0207(5) 0.2529(2) 0.0437(15) Uani 1 1 d . . .
H25E H 0.6030 -0.0629 0.2658 0.052 Uiso 1 1 calc R . .
H25F H 0.6326 0.0768 0.2741 0.052 Uiso 1 1 calc R . .
C26A C 0.6464(3) 0.0209(5) 0.2082(2) 0.0448(15) Uani 1 1 d . . .
H26E H 0.6619 0.1058 0.1999 0.054 Uiso 1 1 calc R . .
H26F H 0.6994 -0.0286 0.2103 0.054 Uiso 1 1 calc R . .
C27A C 0.5863(3) -0.0321(5) 0.1738(2) 0.0421(14) Uani 1 1 d . . .
H27A H 0.5598 -0.1071 0.1817 0.051 Uiso 1 1 calc R . .
C28A C 0.5637(3) 0.0125(5) 0.1320(2) 0.0405(14) Uani 1 1 d . . .
H28E H 0.5878 0.0870 0.1219 0.049 Uiso 1 1 calc R . .
H28F H 0.5242 -0.0314 0.1134 0.049 Uiso 1 1 calc R . .

loop_
_atom_site_aniso_label
_atom_site_aniso_U_11
_atom_site_aniso_U_22
_atom_site_aniso_U_33
_atom_site_aniso_U_23
_atom_site_aniso_U_13
_atom_site_aniso_U_12
Ru1 0.0272(2) 0.0341(2) 0.0340(3) 0.0010(2) 0.00062(18) 0.00279(17)
Cl1 0.0516(8) 0.0301(7) 0.0515(11) 0.0000(6) 0.0040(7) 0.0025(6)
Cl2 0.0363(7) 0.0403(8) 0.0563(11) 0.0071(7) -0.0070(7) -0.0078(6)
N1 0.028(2) 0.030(2) 0.045(3) -0.003(2) 0.002(2) -0.0083(18)
C2 0.025(3) 0.024(3) 0.050(4) -0.007(2) 0.006(2) -0.006(2)
C3 0.029(3) 0.039(3) 0.055(5) -0.013(3) 0.006(3) -0.007(2)
C4 0.050(4) 0.049(3) 0.048(5) -0.018(3) 0.022(3) -0.022(3)
C5 0.054(4) 0.048(3) 0.037(4) -0.008(3) 0.002(3) -0.020(3)
C6 0.043(3) 0.035(3) 0.029(4) -0.002(2) -0.001(3) -0.014(2)
C7 0.030(3) 0.030(3) 0.045(4) -0.004(3) -0.003(3) 0.000(2)
C8 0.033(3) 0.063(4) 0.066(5) -0.015(3) -0.006(3) 0.012(3)
N9 0.034(2) 0.026(2) 0.030(3) -0.0002(19) -0.005(2) 0.0010(18)
C10 0.036(3) 0.039(3) 0.035(4) 0.002(3) -0.006(3) 0.002(2)
C11 0.050(4) 0.052(4) 0.035(4) -0.006(3) -0.002(3) 0.002(3)
C12 0.067(4) 0.075(5) 0.042(5) -0.008(4) -0.002(4) -0.004(4)
C13 0.069(5) 0.125(7) 0.028(5) 0.012(5) 0.000(4) -0.019(5)
C14 0.068(5) 0.113(6) 0.056(6) 0.048(5) -0.015(4) -0.027(5)
C15 0.060(4) 0.064(4) 0.063(6) 0.024(4) -0.020(4) -0.013(3)
C16 0.100(5) 0.049(4) 0.032(4) -0.004(3) -0.020(4) -0.011(4)
C17 0.098(6) 0.089(5) 0.038(5) -0.003(4) -0.004(4) -0.052(5)
C18 0.192(10) 0.050(5) 0.092(8) -0.018(5) -0.051(7) 0.001(5)
C19 0.117(7) 0.066(5) 0.088(7) 0.042(4) -0.059(5) -0.041(5)
C20 0.132(8) 0.129(9) 0.187(13) 0.093(8) -0.065(8) -0.077(7)
C21 0.252(13) 0.047(5) 0.099(9) 0.012(5) -0.060(8) -0.006(7)
C22 0.049(3) 0.032(3) 0.034(4) 0.003(3) -0.006(3) -0.007(2)
C23 0.054(4) 0.042(3) 0.055(5) 0.009(3) -0.016(3) -0.008(3)
N24 0.030(2) 0.033(2) 0.050(4) 0.007(2) -0.004(2) -0.0013(18)
C25 0.038(3) 0.056(4) 0.059(5) 0.008(4) -0.013(3) 0.010(3)
C26 0.027(7) 0.054(12) 0.059(11) 0.006(8) 0.005(7) 0.014(7)
C27 0.053(12) 0.047(11) 0.042(11) 0.004(10) 0.006(8) 0.014(10)
C28 0.024(8) 0.032(11) 0.038(14) -0.003(10) 0.011(9) 0.014(8)
C25B 0.038(3) 0.056(4) 0.059(5) 0.008(4) -0.013(3) 0.010(3)
C26B 0.020(6) 0.051(11) 0.112(16) -0.006(9) 0.004(7) 0.003(6)
C27B 0.039(10) 0.062(13) 0.067(14) 0.002(13) 0.029(9) 0.017(11)
C28B 0.075(17) 0.066(19) 0.048(14) -0.033(14) 0.007(11) -0.009(12)
Ru1A 0.0278(2) 0.0333(2) 0.0228(3) 0.00117(18) -0.00158(17) 0.00322(17)
Cl1A 0.0454(8) 0.0344(7) 0.0422(10) 0.0008(6) -0.0033(7) -0.0004(6)
Cl2A 0.0410(7) 0.0395(7) 0.0372(9) 0.0065(6) -0.0057(6) -0.0088(6)
N1A 0.026(2) 0.029(2) 0.031(3) -0.0040(19) 0.0014(19) 0.0004(17)
C2A 0.027(3) 0.030(3) 0.026(3) -0.005(2) 0.000(2) -0.004(2)
C3A 0.031(3) 0.037(3) 0.045(4) -0.005(3) 0.000(3) 0.000(2)
C4A 0.037(3) 0.040(3) 0.039(4) -0.016(3) 0.012(3) -0.006(2)
C5A 0.045(3) 0.038(3) 0.024(3) -0.005(2) 0.006(2) -0.007(2)
C6A 0.038(3) 0.028(3) 0.025(3) 0.002(2) 0.001(2) -0.010(2)
C7A 0.031(3) 0.035(3) 0.030(4) -0.005(2) -0.005(2) 0.002(2)
C8A 0.043(3) 0.065(4) 0.032(4) -0.007(3) -0.007(3) 0.018(3)
N9A 0.029(2) 0.028(2) 0.022(3) 0.0014(18) -0.0041(18) -0.0007(17)
C10A 0.028(3) 0.040(3) 0.025(3) 0.002(2) -0.005(2) 0.006(2)
C11A 0.044(3) 0.047(3) 0.026(4) 0.010(3) -0.006(3) 0.005(3)
C12A 0.055(4) 0.066(4) 0.033(4) 0.026(3) -0.001(3) 0.003(3)
C13A 0.066(4) 0.078(5) 0.017(4) -0.001(3) -0.002(3) 0.014(4)
C14A 0.073(4) 0.051(4) 0.026(4) -0.010(3) -0.007(3) 0.006(3)
C15A 0.051(3) 0.040(3) 0.025(4) -0.002(3) -0.002(3) 0.004(3)
C16A 0.067(4) 0.055(4) 0.040(4) 0.020(3) -0.016(3) -0.015(3)
C17A 0.076(5) 0.088(5) 0.081(7) 0.032(5) -0.021(4) -0.035(4)
C18A 0.103(6) 0.051(4) 0.070(6) 0.002(4) -0.015(5) -0.011(4)
C19A 0.081(5) 0.044(4) 0.030(4) -0.007(3) 0.001(3) -0.014(3)
C20A 0.091(6) 0.107(6) 0.055(6) -0.001(5) -0.010(4) -0.045(5)
C21A 0.165(8) 0.040(4) 0.046(5) -0.001(3) 0.004(5) -0.006(4)
C22A 0.046(3) 0.028(3) 0.025(3) 0.002(2) -0.004(3) -0.013(2)
C23A 0.050(3) 0.031(3) 0.027(4) 0.005(2) -0.006(3) -0.009(2)
N24A 0.039(3) 0.034(2) 0.025(3) 0.006(2) -0.003(2) -0.0036(19)
C25A 0.038(3) 0.050(3) 0.042(4) 0.007(3) -0.011(3) 0.004(3)
C26A 0.036(3) 0.055(4) 0.043(4) 0.008(3) -0.005(3) 0.011(3)
C27A 0.030(3) 0.055(3) 0.042(4) -0.002(3) 0.004(3) 0.014(3)
C28A 0.031(3) 0.052(3) 0.038(4) 0.001(3) 0.008(3) 0.013(2)

loop_
_atom_type_symbol
_atom_type_description
_atom_type_scat_dispersion_real
_atom_type_scat_dispersion_imag
_atom_type_scat_source
C C 0.0033 0.0016 'International Tables Vol C Tables 4.2.6.8 and 6.1.1.4'
H H 0.0000 0.0000 'International Tables Vol C Tables 4.2.6.8 and 6.1.1.4'
N N 0.0061 0.0033 'International Tables Vol C Tables 4.2.6.8 and 6.1.1.4'
Cl Cl 0.1484 0.1585 'International Tables Vol C Tables 4.2.6.8 and 6.1.1.4'
Ru Ru -1.2594 0.8363 'International Tables Vol C Tables 4.2.6.8 and 6.1.1.4'

loop_
_geom_angle_atom_site_label_1
_geom_angle_atom_site_label_2
_geom_angle_atom_site_label_3
_geom_angle
N1 Ru1 N24 78.29(19)
N1 Ru1 N9 77.55(18)
N24 Ru1 N9 155.84(19)
N1 Ru1 C28B 169.7(10)
N24 Ru1 C28B 110.5(11)
N9 Ru1 C28B 93.5(11)
N1 Ru1 C27 154.2(6)
N24 Ru1 C27 78.1(6)
N9 Ru1 C27 125.5(6)
C28B Ru1 C27 32.8(12)
N1 Ru1 C27B 154.4(7)
N24 Ru1 C27B 77.4(7)
N9 Ru1 C27B 126.5(7)
C28B Ru1 C27B 35.8(11)
C27 Ru1 C27B 18.3(5)
N1 Ru1 C28 168.2(8)
N24 Ru1 C28 112.9(7)
N9 Ru1 C28 91.2(7)
C28B Ru1 C28 9.2(17)
C27 Ru1 C28 37.6(10)
C27B Ru1 C28 35.7(11)
N1 Ru1 Cl1 89.52(12)
N24 Ru1 Cl1 87.70(12)
N9 Ru1 Cl1 92.63(11)
C28B Ru1 Cl1 96.0(10)
C27 Ru1 Cl1 99.7(6)
C27B Ru1 Cl1 81.4(7)
C28 Ru1 Cl1 87.3(9)
N1 Ru1 Cl2 86.78(12)
N24 Ru1 Cl2 87.33(12)
N9 Ru1 Cl2 90.78(11)
C28B Ru1 Cl2 88.3(10)
C27 Ru1 Cl2 81.9(6)
C27B Ru1 Cl2 100.2(7)
C28 Ru1 Cl2 97.2(9)
Cl1 Ru1 Cl2 174.31(6)
C2 N1 C6 123.3(5)
C2 N1 Ru1 119.6(4)
C6 N1 Ru1 117.1(3)
N1 C2 C3 119.9(5)
N1 C2 C7 113.3(5)
C3 C2 C7 126.9(5)
C2 C3 C4 118.7(5)
C5 C4 C3 119.9(6)
C4 C5 C6 120.4(6)
N1 C6 C5 117.9(5)
N1 C6 C22 113.0(5)
C5 C6 C22 129.1(6)
N9 C7 C2 116.4(4)
N9 C7 C8 125.1(6)
C2 C7 C8 118.5(5)
C7 N9 C10 119.0(4)
C7 N9 Ru1 113.1(4)
C10 N9 Ru1 127.9(3)
C11 C10 C15 120.9(6)
C11 C10 N9 119.3(5)
C15 C10 N9 119.7(5)
C10 C11 C12 118.4(6)
C10 C11 C16 123.9(6)
C12 C11 C16 117.6(5)
C13 C12 C11 122.2(7)
C14 C13 C12 117.7(7)
C13 C14 C15 124.0(7)
C14 C15 C10 116.6(6)
C14 C15 C19 120.1(6)
C10 C15 C19 123.3(7)
C17 C16 C18 111.2(6)
C17 C16 C11 111.0(5)
C18 C16 C11 111.8(6)
C21 C19 C15 111.4(6)
C21 C19 C20 111.4(7)
C15 C19 C20 112.0(8)
N24 C22 C6 114.4(5)
N24 C22 C23 124.3(5)
C6 C22 C23 121.3(6)
C22 N24 C25 123.4(5)
C22 N24 Ru1 117.1(4)
C25 N24 Ru1 119.5(4)
N24 C25 C26 104.8(7)
C27 C26 C25 106.8(16)
C28 C27 C26 126(3)
C28 C27 Ru1 75.0(15)
C26 C27 Ru1 103.0(14)
C27 C28 Ru1 67.4(16)
C28B C27B C26B 124(3)
C28B C27B Ru1 70.6(19)
C26B C27B Ru1 101.8(14)
C27B C28B Ru1 74(2)
N1A Ru1A N24A 78.31(18)
N1A Ru1A N9A 77.40(17)
N24A Ru1A N9A 155.61(17)
N1A Ru1A C27A 154.8(2)
N24A Ru1A C27A 77.5(2)
N9A Ru1A C27A 126.9(2)
N1A Ru1A C28A 168.77(19)
N24A Ru1A C28A 112.2(2)
N9A Ru1A C28A 91.93(19)
C27A Ru1A C28A 36.4(2)
N1A Ru1A Cl2A 88.45(12)
N24A Ru1A Cl2A 85.12(12)
N9A Ru1A Cl2A 92.10(10)
C27A Ru1A Cl2A 96.44(16)
C28A Ru1A Cl2A 88.45(16)
N1A Ru1A Cl1A 87.78(12)
N24A Ru1A Cl1A 89.29(12)
N9A Ru1A Cl1A 91.89(10)
C27A Ru1A Cl1A 84.94(16)
C28A Ru1A Cl1A 96.17(16)
Cl2A Ru1A Cl1A 173.79(5)
C2A N1A C6A 122.2(4)
C2A N1A Ru1A 120.2(4)
C6A N1A Ru1A 117.6(3)
N1A C2A C3A 119.8(5)
N1A C2A C7A 112.8(4)
C3A C2A C7A 127.3(5)
C4A C3A C2A 119.4(5)
C5A C4A C3A 119.6(5)
C4A C5A C6A 120.7(5)
N1A C6A C5A 118.3(5)
N1A C6A C22A 112.5(5)
C5A C6A C22A 129.2(5)
N9A C7A C2A 116.6(4)
N9A C7A C8A 125.3(5)
C2A C7A C8A 118.1(5)
C7A N9A C10A 118.8(4)
C7A N9A Ru1A 113.0(4)
C10A N9A Ru1A 128.1(3)
C11A C10A C15A 121.0(5)
C11A C10A N9A 119.3(5)
C15A C10A N9A 119.8(5)
C12A C11A C10A 118.2(5)
C12A C11A C16A 118.4(5)
C10A C11A C16A 123.4(5)
C13A C12A C11A 121.7(6)
C14A C13A C12A 119.0(6)
C13A C14A C15A 122.4(6)
C14A C15A C10A 117.8(5)
C14A C15A C19A 119.0(5)
C10A C15A C19A 123.2(5)
C18A C16A C11A 111.1(5)
C18A C16A C17A 110.3(5)
C11A C16A C17A 111.8(6)
C15A C19A C21A 111.5(6)
C15A C19A C20A 110.7(5)
C21A C19A C20A 111.5(6)
N24A C22A C6A 113.8(5)
N24A C22A C23A 124.3(5)
C6A C22A C23A 121.9(5)
C22A N24A C25A 122.7(5)
C22A N24A Ru1A 117.6(3)
C25A N24A Ru1A 119.6(4)
N24A C25A C26A 106.7(4)
C27A C26A C25A 108.6(5)
C28A C27A C26A 129.1(6)
C28A C27A Ru1A 73.3(3)
C26A C27A Ru1A 104.1(4)
C27A C28A Ru1A 70.3(3)

loop_
_geom_bond_atom_site_label_1
_geom_bond_atom_site_label_2
_geom_bond_distance
Ru1 N1 1.968(5)
Ru1 N24 2.019(5)
Ru1 N9 2.147(4)
Ru1 C28B 2.17(4)
Ru1 C27 2.19(2)
Ru1 C27B 2.213(19)
Ru1 C28 2.29(3)
Ru1 Cl1 2.3930(14)
Ru1 Cl2 2.3994(13)
N1 C2 1.340(6)
N1 C6 1.361(7)
C2 C3 1.380(8)
C2 C7 1.471(8)
C3 C4 1.393(8)
C4 C5 1.381(8)
C5 C6 1.382(8)
C6 C22 1.446(7)
C7 N9 1.302(7)
C7 C8 1.489(7)
N9 C10 1.454(7)
C10 C11 1.378(8)
C10 C15 1.404(8)
C11 C12 1.401(9)
C11 C16 1.537(9)
C12 C13 1.370(9)
C13 C14 1.343(10)
C14 C15 1.403(10)
C15 C19 1.521(10)
C16 C17 1.509(9)
C16 C18 1.531(10)
C19 C21 1.503(12)
C19 C20 1.538(12)
C22 N24 1.300(7)
C22 C23 1.493(8)
N24 C25 1.447(7)
C25 C26 1.559(17)
C26 C27 1.49(3)
C27 C28 1.44(4)
C26B C27B 1.51(3)
C27B C28B 1.35(4)
Ru1A N1A 1.954(4)
Ru1A N24A 2.017(4)
Ru1A N9A 2.166(4)
Ru1A C27A 2.192(5)
Ru1A C28A 2.230(5)
Ru1A Cl2A 2.3958(13)
Ru1A Cl1A 2.3990(13)
N1A C2A 1.353(6)
N1A C6A 1.362(6)
C2A C3A 1.388(7)
C2A C7A 1.477(7)
C3A C4A 1.383(7)
C4A C5A 1.375(7)
C5A C6A 1.393(7)
C6A C22A 1.463(7)
C7A N9A 1.296(6)
C7A C8A 1.491(7)
N9A C10A 1.447(6)
C10A C11A 1.396(7)
C10A C15A 1.410(7)
C11A C12A 1.389(8)
C11A C16A 1.528(8)
C12A C13A 1.377(9)
C13A C14A 1.370(9)
C14A C15A 1.380(8)
C15A C19A 1.513(8)
C16A C18A 1.519(9)
C16A C17A 1.533(9)
C19A C21A 1.527(9)
C19A C20A 1.540(9)
C22A N24A 1.293(7)
C22A C23A 1.497(7)
N24A C25A 1.469(6)
C25A C26A 1.531(8)
C26A C27A 1.493(8)
C27A C28A 1.382(8)

loop_
_geom_torsion_atom_site_label_1
_geom_torsion_atom_site_label_2
_geom_torsion_atom_site_label_3
_geom_torsion_atom_site_label_4
_geom_torsion
N24 Ru1 N1 C2 -177.5(4)
N9 Ru1 N1 C2 1.9(3)
C28B Ru1 N1 C2 -28(6)
C27 Ru1 N1 C2 -153.5(15)
C27B Ru1 N1 C2 163.4(17)
C28 Ru1 N1 C2 21(4)
Cl1 Ru1 N1 C2 94.7(3)
Cl2 Ru1 N1 C2 -89.6(3)
N24 Ru1 N1 C6 1.3(3)
N9 Ru1 N1 C6 -179.2(4)
C28B Ru1 N1 C6 151(6)
C27 Ru1 N1 C6 25.3(16)
C27B Ru1 N1 C6 -17.7(17)
C28 Ru1 N1 C6 -161(4)
Cl1 Ru1 N1 C6 -86.4(3)
Cl2 Ru1 N1 C6 89.3(3)
C6 N1 C2 C3 1.2(7)
Ru1 N1 C2 C3 180.0(3)
C6 N1 C2 C7 -179.8(4)
Ru1 N1 C2 C7 -1.0(5)
N1 C2 C3 C4 0.2(7)
C7 C2 C3 C4 -178.6(5)
C2 C3 C4 C5 -1.4(8)
C3 C4 C5 C6 1.3(8)
C2 N1 C6 C5 -1.3(7)
Ru1 N1 C6 C5 179.9(4)
C2 N1 C6 C22 177.0(4)
Ru1 N1 C6 C22 -1.8(5)
C4 C5 C6 N1 0.0(8)
C4 C5 C6 C22 -178.0(5)
N1 C2 C7 N9 -1.4(6)
C3 C2 C7 N9 177.5(5)
N1 C2 C7 C8 178.8(4)
C3 C2 C7 C8 -2.2(8)
C2 C7 N9 C10 -177.2(4)
C8 C7 N9 C10 2.5(7)
C2 C7 N9 Ru1 2.9(5)
C8 C7 N9 Ru1 -177.4(4)
N1 Ru1 N9 C7 -2.6(3)
N24 Ru1 N9 C7 -1.3(6)
C28B Ru1 N9 C7 172.3(11)
C27 Ru1 N9 C7 164.5(8)
C27B Ru1 N9 C7 -172.8(9)
C28 Ru1 N9 C7 -178.9(9)
Cl1 Ru1 N9 C7 -91.5(3)
Cl2 Ru1 N9 C7 83.9(3)
N1 Ru1 N9 C10 177.5(4)
N24 Ru1 N9 C10 178.8(4)
C28B Ru1 N9 C10 -7.6(11)
C27 Ru1 N9 C10 -15.3(9)
C27B Ru1 N9 C10 7.4(10)
C28 Ru1 N9 C10 1.3(9)
Cl1 Ru1 N9 C10 88.6(4)
Cl2 Ru1 N9 C10 -96.0(4)
C7 N9 C10 C11 88.3(6)
Ru1 N9 C10 C11 -91.8(6)
C7 N9 C10 C15 -92.1(6)
Ru1 N9 C10 C15 87.7(6)
C15 C10 C11 C12 -2.1(9)
N9 C10 C11 C12 177.5(5)
C15 C10 C11 C16 173.8(6)
N9 C10 C11 C16 -6.7(8)
C10 C11 C12 C13 0.2(10)
C16 C11 C12 C13 -175.9(6)
C11 C12 C13 C14 0.8(11)
C12 C13 C14 C15 0.2(12)
C13 C14 C15 C10 -1.9(12)
C13 C14 C15 C19 176.2(8)
C11 C10 C15 C14 2.9(9)
N9 C10 C15 C14 -176.7(6)
C11 C10 C15 C19 -175.1(6)
N9 C10 C15 C19 5.3(10)
C10 C11 C16 C17 -109.2(7)
C12 C11 C16 C17 66.7(7)
C10 C11 C16 C18 126.0(7)
C12 C11 C16 C18 -58.1(8)
C14 C15 C19 C21 -70.5(10)
C10 C15 C19 C21 107.4(8)
C14 C15 C19 C20 55.1(9)
C10 C15 C19 C20 -127.0(8)
N1 C6 C22 N24 1.2(6)
C5 C6 C22 N24 179.3(5)
N1 C6 C22 C23 -179.0(4)
C5 C6 C22 C23 -0.9(8)
C6 C22 N24 C25 -177.3(5)
C23 C22 N24 C25 2.9(8)
C6 C22 N24 Ru1 -0.1(6)
C23 C22 N24 Ru1 -179.9(4)
N1 Ru1 N24 C22 -0.6(4)
N9 Ru1 N24 C22 -2.0(6)
C28B Ru1 N24 C22 -175.1(11)
C27 Ru1 N24 C22 -170.2(7)
C27B Ru1 N24 C22 171.0(8)
C28 Ru1 N24 C22 175.4(10)
Cl1 Ru1 N24 C22 89.3(4)
Cl2 Ru1 N24 C22 -87.9(4)
N1 Ru1 N24 C25 176.7(4)
N9 Ru1 N24 C25 175.3(4)
C28B Ru1 N24 C25 2.2(11)
C27 Ru1 N24 C25 7.1(7)
C27B Ru1 N24 C25 -11.7(8)
C28 Ru1 N24 C25 -7.3(10)
Cl1 Ru1 N24 C25 -93.4(4)
Cl2 Ru1 N24 C25 89.4(4)
C22 N24 C25 C26 -162.0(10)
Ru1 N24 C25 C26 20.8(10)
N24 C25 C26 C27 -50.4(19)
C25 C26 C27 C28 136(2)
C25 C26 C27 Ru1 55.0(19)
N1 Ru1 C27 C28 178.0(14)
N24 Ru1 C27 C28 -158.0(17)
N9 Ru1 C27 C28 27.9(19)
C28B Ru1 C27 C28 14(3)
C27B Ru1 C27 C28 -72(4)
Cl1 Ru1 C27 C28 -72.4(16)
Cl2 Ru1 C27 C28 113.1(16)
N1 Ru1 C27 C26 -58(3)
N24 Ru1 C27 C26 -34.1(16)
N9 Ru1 C27 C26 151.8(13)
C28B Ru1 C27 C26 137(3)
C27B Ru1 C27 C26 52(4)
C28 Ru1 C27 C26 124(3)
Cl1 Ru1 C27 C26 51.5(17)
Cl2 Ru1 C27 C26 -123.0(17)
C26 C27 C28 Ru1 -95(2)
N1 Ru1 C28 C27 -176(3)
N24 Ru1 C28 C27 23.5(18)
N9 Ru1 C28 C27 -157.6(15)
C28B Ru1 C28 C27 -53(10)
C27B Ru1 C28 C27 30.8(9)
Cl1 Ru1 C28 C27 109.8(15)
Cl2 Ru1 C28 C27 -66.7(15)
N1 Ru1 C27B C28B 176.5(17)
N24 Ru1 C27B C28B 157(2)
N9 Ru1 C27B C28B -26(3)
C27 Ru1 C27B C28B 67(4)
C28 Ru1 C27B C28B -16(3)
Cl1 Ru1 C27B C28B -113(2)
Cl2 Ru1 C27B C28B 72(2)
N1 Ru1 C27B C26B 54(3)
N24 Ru1 C27B C26B 34.7(16)
N9 Ru1 C27B C26B -148.8(13)
C28B Ru1 C27B C26B -123(3)
C27 Ru1 C27B C26B -55(4)
C28 Ru1 C27B C26B -138(3)
Cl1 Ru1 C27B C26B 124.3(17)
Cl2 Ru1 C27B C26B -50.2(17)
C26B C27B C28B Ru1 91(2)
N1 Ru1 C28B C27B -171(4)
N24 Ru1 C28B C27B -24(2)
N9 Ru1 C28B C27B 159(2)
C27 Ru1 C28B C27B -32.5(13)
C28 Ru1 C28B C27B 83(11)
Cl1 Ru1 C28B C27B 66(2)
Cl2 Ru1 C28B C27B -110(2)
N24A Ru1A N1A C2A 176.9(4)
N9A Ru1A N1A C2A -0.9(3)
C27A Ru1A N1A C2A -166.5(4)
C28A Ru1A N1A C2A 17.6(12)
Cl2A Ru1A N1A C2A 91.6(3)
Cl1A Ru1A N1A C2A -93.4(3)
N24A Ru1A N1A C6A -3.9(3)
N9A Ru1A N1A C6A 178.3(3)
C27A Ru1A N1A C6A 12.7(6)
C28A Ru1A N1A C6A -163.2(9)
Cl2A Ru1A N1A C6A -89.2(3)
Cl1A Ru1A N1A C6A 85.9(3)
C6A N1A C2A C3A -1.3(7)
Ru1A N1A C2A C3A 177.9(3)
C6A N1A C2A C7A -178.1(4)
Ru1A N1A C2A C7A 1.1(5)
N1A C2A C3A C4A 0.5(7)
C7A C2A C3A C4A 176.8(5)
C2A C3A C4A C5A 0.1(7)
C3A C4A C5A C6A 0.1(8)
C2A N1A C6A C5A 1.4(7)
Ru1A N1A C6A C5A -177.8(3)
C2A N1A C6A C22A -176.3(4)
Ru1A N1A C6A C22A 4.5(5)
C4A C5A C6A N1A -0.8(7)
C4A C5A C6A C22A 176.5(5)
N1A C2A C7A N9A -0.6(6)
C3A C2A C7A N9A -177.1(5)
N1A C2A C7A C8A 179.7(4)
C3A C2A C7A C8A 3.2(8)
C2A C7A N9A C10A 178.0(4)
C8A C7A N9A C10A -2.3(8)
C2A C7A N9A Ru1A -0.1(5)
C8A C7A N9A Ru1A 179.6(4)
N1A Ru1A N9A C7A 0.5(3)
N24A Ru1A N9A C7A -4.6(6)
C27A Ru1A N9A C7A 172.9(3)
C28A Ru1A N9A C7A -175.9(4)
Cl2A Ru1A N9A C7A -87.4(3)
Cl1A Ru1A N9A C7A 87.8(3)
N1A Ru1A N9A C10A -177.4(4)
N24A Ru1A N9A C10A 177.4(4)
C27A Ru1A N9A C10A -5.0(5)
C28A Ru1A N9A C10A 6.1(4)
Cl2A Ru1A N9A C10A 94.6(4)
Cl1A Ru1A N9A C10A -90.1(4)
C7A N9A C10A C11A 93.2(6)
Ru1A N9A C10A C11A -89.0(5)
C7A N9A C10A C15A -86.4(6)
Ru1A N9A C10A C15A 91.4(5)
C15A C10A C11A C12A -1.7(7)
N9A C10A C11A C12A 178.7(5)
C15A C10A C11A C16A 175.9(5)
N9A C10A C11A C16A -3.7(7)
C10A C11A C12A C13A 1.3(8)
C16A C11A C12A C13A -176.4(5)
C11A C12A C13A C14A -0.3(9)
C12A C13A C14A C15A -0.4(9)
C13A C14A C15A C10A 0.0(9)
C13A C14A C15A C19A 178.7(6)
C11A C10A C15A C14A 1.1(8)
N9A C10A C15A C14A -179.3(5)
C11A C10A C15A C19A -177.6(5)
N9A C10A C15A C19A 2.0(8)
C12A C11A C16A C18A 71.0(7)
C10A C11A C16A C18A -106.6(7)
C12A C11A C16A C17A -52.7(7)
C10A C11A C16A C17A 129.7(6)
C14A C15A C19A C21A 57.1(7)
C10A C15A C19A C21A -124.3(6)
C14A C15A C19A C20A -67.7(7)
C10A C15A C19A C20A 110.9(6)
N1A C6A C22A N24A -2.3(6)
C5A C6A C22A N24A -179.6(5)
N1A C6A C22A C23A 177.4(4)
C5A C6A C22A C23A 0.0(8)
C6A C22A N24A C25A 175.8(4)
C23A C22A N24A C25A -3.9(7)
C6A C22A N24A Ru1A -0.9(5)
C23A C22A N24A Ru1A 179.5(3)
N1A Ru1A N24A C22A 2.5(4)
N9A Ru1A N24A C22A 7.7(6)
C27A Ru1A N24A C22A -170.3(4)
C28A Ru1A N24A C22A 178.3(4)
Cl2A Ru1A N24A C22A 92.0(4)
Cl1A Ru1A N24A C22A -85.3(4)
N1A Ru1A N24A C25A -174.2(4)
N9A Ru1A N24A C25A -169.1(4)
C27A Ru1A N24A C25A 12.9(4)
C28A Ru1A N24A C25A 1.6(4)
Cl2A Ru1A N24A C25A -84.8(4)
Cl1A Ru1A N24A C25A 97.9(4)
C22A N24A C25A C26A -164.5(5)
Ru1A N24A C25A C26A 12.0(6)
N24A C25A C26A C27A -42.9(6)
C25A C26A C27A C28A 131.8(6)
C25A C26A C27A Ru1A 52.0(5)
N1A Ru1A C27A C28A -178.7(4)
N24A Ru1A C27A C28A -162.0(4)
N9A Ru1A C27A C28A 19.0(4)
Cl2A Ru1A C27A C28A -78.5(3)
Cl1A Ru1A C27A C28A 107.6(3)
N1A Ru1A C27A C26A -51.5(7)
N24A Ru1A C27A C26A -34.9(4)
N9A Ru1A C27A C26A 146.1(4)
C28A Ru1A C27A C26A 127.1(6)
Cl2A Ru1A C27A C26A 48.6(4)
Cl1A Ru1A C27A C26A -125.3(4)
C26A C27A C28A Ru1A -94.8(6)
N1A Ru1A C28A C27A 177.1(8)
N24A Ru1A C28A C27A 19.0(4)
N9A Ru1A C28A C27A -164.9(4)
Cl2A Ru1A C28A C27A 103.1(3)
Cl1A Ru1A C28A C27A -72.8(3)
